data_4000519
_journal_name_full 'Chemistry of Materials'
_journal_paper_doi 10.1021/cm050412c
_journal_year 2005
_chemical_formula_sum 'Bi P2 S7 Tl2'
_chemical_formula_weight 904.08
_chemical_name_common 'Thallium Bismuth Phosphorus Sulfide'
_space_group_IT_number 15
_symmetry_cell_setting monoclinic
_symmetry_space_group_name_Hall '-C 2yc'
_symmetry_space_group_name_H-M 'C 1 2/c 1'
_cell_angle_alpha 90.00
_cell_angle_beta 121.199(5)
_cell_angle_gamma 90.00
_cell_formula_units_Z 8
_cell_length_a 22.964(7)
_cell_length_b 6.694(2)
_cell_length_c 18.472(6)
_cell_measurement_temperature 175(5)
_cell_volume 2429.0(13)
_diffrn_ambient_temperature 175(5)
_exptl_crystal_density_diffrn 4.944
_cod_depositor_comments
;
The following automatic conversions were performed:
'_symmetry_cell_setting' value 'Monoclinic' changed to 'monoclinic'
according to '/home/saulius/struct/CIF-dictionaries/cif_core.dic'
dictionary named 'cif_core.dic' version 2.4.1 from 2010-06-29.

Automatic conversion script
Id: cif_fix_enum 1527 2010-12-29 10:47:43Z saulius 
;
_cod_original_sg_symbol_H-M C2/c
_cod_database_code 4000519

loop_
_symmetry_equiv_pos_as_xyz
'x, y, z'
'-x, y, -z+1/2'
'x+1/2, y+1/2, z'
'-x+1/2, y+1/2, -z+1/2'
'-x, -y, -z'
'x, -y, z-1/2'
'-x+1/2, -y+1/2, -z'
'x+1/2, -y+1/2, z-1/2'

loop_
_atom_site_label
_atom_site_type_symbol
_atom_site_fract_x
_atom_site_fract_y
_atom_site_fract_z
_atom_site_U_iso_or_equiv
_atom_site_adp_type
_atom_site_occupancy
_atom_site_symmetry_multiplicity
_atom_site_calc_flag
_atom_site_refinement_flags
_atom_site_disorder_assembly
_atom_site_disorder_group
Bi1 Bi 0.16046(2) 0.95578(6) 0.24543(3) 0.01258(12) Uani 1 1 d . . .
Tl1 Tl 0.98902(3) 0.47664(8) 0.11361(4) 0.02333(14) Uani 1 1 d . . .
Tl2 Tl 0.18190(3) 0.99881(8) 0.02691(3) 0.02255(14) Uani 1 1 d . . .
P1 P 0.33758(14) 0.9979(4) 0.36521(19) 0.0089(6) Uani 1 1 d . . .
P2 P 0.04885(15) 0.9824(4) 0.31120(19) 0.0093(6) Uani 1 1 d . . .
S1 S 0.28316(15) 0.0349(4) 0.23575(18) 0.0125(6) Uani 1 1 d . . .
S2 S 0.10146(16) 0.2246(4) 0.3088(2) 0.0128(7) Uani 1 1 d . . .
S3 S 0.09851(16) 0.7295(4) 0.3104(2) 0.0148(7) Uani 1 1 d . . .
S4 S 0.10483(16) 0.2480(4) 0.0982(2) 0.0133(7) Uani 1 1 d . . .
S5 S 0.26948(15) 0.9915(4) 0.40692(19) 0.0137(6) Uani 1 1 d . . .
S6 S 0.02420(15) 0.0163(4) 0.89965(19) 0.0135(6) Uani 1 1 d . . .
S7 S 0.09858(15) 0.7356(4) 0.0827(2) 0.0126(7) Uani 1 1 d . . .
